data_7058757
loop_
_publ_author_name
'Zong, Siqi'
'Liu, Kang'
'Yue, Xiaohui'
'Hao, Zhiqiang'
'Ma, Zhihong'
'Han, Zhangang'
'Lu, Guo-Liang'
'Lin, Jin'

_publ_section_title
;
 Ruthenium carbonyl complexes supported by pyridine-alkoxide ligands:
 synthesis, structure and catalytic oxidation of secondary alcohols
;
_journal_issue 35
_journal_name_full 'New Journal of Chemistry'
_journal_page_first 13947
_journal_paper_doi 10.1039/C9NJ03222C
_journal_volume 43
_journal_year 2019
_chemical_formula_sum 'C35 H24 Br2 Cl2 N2 O10 Ru3'
_chemical_formula_weight 1166.49
_space_group_IT_number 14
_space_group_name_Hall '-P 2yn'
_space_group_name_H-M_alt 'P 1 21/n 1'
_symmetry_cell_setting monoclinic
_symmetry_space_group_name_Hall '-P 2yn'
_symmetry_space_group_name_H-M 'P 1 21/n 1'
_atom_sites_solution_hydrogens geom
_atom_sites_solution_primary direct
_atom_sites_solution_secondary difmap
_audit_creation_method SHELXL-97
_audit_update_record
;
2017-04-11 deposited with the CCDC.    2019-08-12 downloaded from the CCDC.
;
_cell_angle_alpha 90.00
_cell_angle_beta 91.7520(10)
_cell_angle_gamma 90.00
_cell_formula_units_Z 4
_cell_length_a 9.0954(9)
_cell_length_b 32.782(3)
_cell_length_c 13.3879(12)
_cell_measurement_reflns_used 3391
_cell_measurement_temperature 298(2)
_cell_measurement_theta_max 22.727
_cell_measurement_theta_min 2.407
_cell_volume 3989.9(6)
_computing_cell_refinement 'Bruker SMART'
_computing_data_collection 'Bruker SMART'
_computing_data_reduction 'Bruker SAINT'
_computing_molecular_graphics 'Bruker SHELXTL'
_computing_publication_material 'Bruker SHELXTL'
_computing_structure_refinement 'SHELXL-97 (Sheldrick, 1997)'
_computing_structure_solution 'SHELXS-97 (Sheldrick, 1990)'
_diffrn_ambient_temperature 298(2)
_diffrn_measured_fraction_theta_full 0.994
_diffrn_measured_fraction_theta_max 0.994
_diffrn_measurement_device_type 'CCD area detector'
_diffrn_measurement_method 'phi and omega scans'
_diffrn_radiation_monochromator graphite
_diffrn_radiation_source 'fine-focus sealed tube'
_diffrn_radiation_type MoK\a
_diffrn_radiation_wavelength 0.71073
_diffrn_reflns_av_R_equivalents 0.0745
_diffrn_reflns_av_sigmaI/netI 0.1045
_diffrn_reflns_limit_h_max 10
_diffrn_reflns_limit_h_min -10
_diffrn_reflns_limit_k_max 37
_diffrn_reflns_limit_k_min -39
_diffrn_reflns_limit_l_max 12
_diffrn_reflns_limit_l_min -15
_diffrn_reflns_number 19975
_diffrn_reflns_theta_full 25.02
_diffrn_reflns_theta_max 25.02
_diffrn_reflns_theta_min 2.41
_exptl_absorpt_coefficient_mu 3.314
_exptl_absorpt_correction_T_max 0.6540
_exptl_absorpt_correction_T_min 0.3366
_exptl_absorpt_correction_type multi-scan
_exptl_absorpt_process_details sadabs
_exptl_crystal_colour yellow
_exptl_crystal_density_diffrn 1.942
_exptl_crystal_density_meas ?
_exptl_crystal_density_method 'not measured'
_exptl_crystal_description block
_exptl_crystal_F_000 2256
_exptl_crystal_size_max 0.42
_exptl_crystal_size_mid 0.15
_exptl_crystal_size_min 0.14
_refine_diff_density_max 0.682
_refine_diff_density_min -0.656
_refine_diff_density_rms 0.131
_refine_ls_extinction_method none
_refine_ls_goodness_of_fit_ref 1.027
_refine_ls_hydrogen_treatment mixed
_refine_ls_matrix_type full
_refine_ls_number_parameters 515
_refine_ls_number_reflns 7003
_refine_ls_number_restraints 0
_refine_ls_restrained_S_all 1.027
_refine_ls_R_factor_all 0.1121
_refine_ls_R_factor_gt 0.0501
_refine_ls_shift/su_max 0.001
_refine_ls_shift/su_mean 0.000
_refine_ls_structure_factor_coef Fsqd
_refine_ls_weighting_details 'calc w=1/[\s^2^(Fo^2^)+(0.0310P)^2^+0.0000P] where P=(Fo^2^+2Fc^2^)/3'
_refine_ls_weighting_scheme calc
_refine_ls_wR_factor_gt 0.0843
_refine_ls_wR_factor_ref 0.0967
_reflns_number_gt 4021
_reflns_number_total 7003
_reflns_threshold_expression >2sigma(I)
_cod_data_source_file c9nj03222c2.cif
_cod_data_source_block 170408c
_cod_depositor_comments
;
The following automatic conversions were performed:

'_symmetry_cell_setting' value 'Monoclinic' changed to 'monoclinic'
according to
/home/data/users/saulius/crontab/automatic-downloads/rss-feeds/RSC/lib/dictionaries/cif_core.dic
dictionary named 'cif_core.dic' version 2.4.2 from 2011-04-26.

'_exptl_crystal_density_meas' value 'none' was changed to '?' - the
value is perceived as not measured.

Automatic conversion script
Id: cif_fix_values 4973 2017-02-22 13:04:09Z antanas 

 Adding full bibliography for 7058753--7058757.cif.
;
_cod_original_sg_symbol_H-M P2(1)/n
_cod_database_code 7058757

loop_
_symmetry_equiv_pos_as_xyz
'x, y, z'
'-x+1/2, y+1/2, -z+1/2'
'-x, -y, -z'
'x-1/2, -y-1/2, z-1/2'

loop_
_atom_site_label
_atom_site_type_symbol
_atom_site_fract_x
_atom_site_fract_y
_atom_site_fract_z
_atom_site_U_iso_or_equiv
_atom_site_adp_type
_atom_site_occupancy
_atom_site_symmetry_multiplicity
_atom_site_calc_flag
_atom_site_refinement_flags
_atom_site_disorder_assembly
_atom_site_disorder_group
Ru1 Ru 0.52303(7) 0.079733(16) 0.14341(4) 0.03407(18) Uani 1 1 d . . .
Ru2 Ru 0.61480(7) 0.152329(16) 0.27259(4) 0.03155(17) Uani 1 1 d . . .
Ru3 Ru 0.57182(8) 0.074600(18) 0.34933(4) 0.0444(2) Uani 1 1 d . . .
Br1 Br 0.79353(11) 0.17120(3) -0.15517(7) 0.0678(3) Uani 1 1 d . . .
Br2 Br 0.30280(13) 0.23995(3) -0.03452(8) 0.0861(4) Uani 1 1 d . . .
Cl1 Cl 0.136(2) 0.1017(7) 0.5926(9) 0.165(7) Uani 0.59(3) 1 d P A 1
Cl2 Cl -0.036(4) 0.0300(5) 0.6211(18) 0.192(9) Uani 0.59(3) 1 d P A 1
Cl1' Cl -0.099(3) 0.0311(11) 0.598(3) 0.166(9) Uani 0.41(3) 1 d P A 2
Cl2' Cl 0.1698(18) 0.0663(16) 0.6088(12) 0.188(14) Uani 0.41(3) 1 d P A 2
N1 N 0.6475(6) 0.21104(16) 0.1959(4) 0.0332(15) Uani 1 1 d . . .
N2 N 0.4828(7) 0.09228(17) -0.0170(4) 0.0373(16) Uani 1 1 d . . .
O1 O 0.7089(5) 0.12028(12) 0.1516(3) 0.0316(12) Uani 1 1 d . . .
O2 O 0.4275(5) 0.13710(12) 0.1796(3) 0.0311(12) Uani 1 1 d . . .
O3 O 0.6895(7) 0.00221(16) 0.1187(5) 0.077(2) Uani 1 1 d . . .
O4 O 0.2640(7) 0.02488(18) 0.1655(5) 0.077(2) Uani 1 1 d . . .
O5 O 0.8875(7) 0.15609(17) 0.4015(5) 0.0732(19) Uani 1 1 d . . .
O6 O 0.4550(7) 0.18355(16) 0.4474(4) 0.0655(18) Uani 1 1 d . . .
O7 O 0.2440(8) 0.0963(2) 0.3525(6) 0.091(2) Uani 1 1 d . . .
O8 O 0.8935(8) 0.0611(2) 0.2963(5) 0.078(2) Uani 1 1 d . . .
O9 O 0.6337(8) 0.10117(19) 0.5649(4) 0.095(2) Uani 1 1 d . . .
O10 O 0.5135(10) -0.01626(17) 0.3800(5) 0.113(3) Uani 1 1 d . . .
C1 C 0.5665(9) 0.2438(2) 0.2156(6) 0.046(2) Uani 1 1 d . . .
H1 H 0.4956 0.2411 0.2638 0.055 Uiso 1 1 calc R . .
C2 C 0.5794(10) 0.2809(2) 0.1706(6) 0.055(2) Uani 1 1 d . . .
H2 H 0.5210 0.3028 0.1886 0.066 Uiso 1 1 calc R . .
C3 C 0.6816(10) 0.2849(2) 0.0977(7) 0.064(3) Uani 1 1 d . . .
H3 H 0.6924 0.3093 0.0634 0.077 Uiso 1 1 calc R . .
C4 C 0.7670(9) 0.2517(2) 0.0773(6) 0.049(2) Uani 1 1 d . . .
H4 H 0.8378 0.2537 0.0288 0.059 Uiso 1 1 calc R . .
C5 C 0.7500(8) 0.2159(2) 0.1267(5) 0.0324(18) Uani 1 1 d . . .
C6 C 0.8451(8) 0.17963(19) 0.1030(5) 0.0397(19) Uani 1 1 d . . .
H6A H 0.9110 0.1873 0.0506 0.048 Uiso 1 1 calc R . .
H6B H 0.9051 0.1729 0.1618 0.048 Uiso 1 1 calc R . .
C7 C 0.7615(8) 0.14195(18) 0.0700(5) 0.0298(17) Uani 1 1 d . . .
H7 H 0.6763 0.1508 0.0291 0.036 Uiso 1 1 calc R . .
C8 C 0.8563(7) 0.1154(2) 0.0050(5) 0.0312(18) Uani 1 1 d . . .
C9 C 0.8795(9) 0.1240(2) -0.0945(6) 0.047(2) Uani 1 1 d . . .
C10 C 0.9616(10) 0.0996(3) -0.1536(7) 0.063(3) Uani 1 1 d . . .
H10 H 0.9733 0.1062 -0.2204 0.075 Uiso 1 1 calc R . .
C11 C 1.0266(10) 0.0653(3) -0.1140(8) 0.074(3) Uani 1 1 d . . .
H11 H 1.0807 0.0482 -0.1543 0.088 Uiso 1 1 calc R . .
C12 C 1.0116(8) 0.0563(2) -0.0142(7) 0.052(2) Uani 1 1 d . . .
H12 H 1.0592 0.0337 0.0136 0.062 Uiso 1 1 calc R . .
C13 C 0.9260(8) 0.0808(2) 0.0440(6) 0.0398(19) Uani 1 1 d . . .
H13 H 0.9145 0.0741 0.1108 0.048 Uiso 1 1 calc R . .
C14 C 0.5661(9) 0.0740(2) -0.0855(6) 0.046(2) Uani 1 1 d . . .
H14 H 0.6403 0.0564 -0.0632 0.055 Uiso 1 1 calc R . .
C15 C 0.5467(10) 0.0800(3) -0.1865(6) 0.062(3) Uani 1 1 d . . .
H15 H 0.6032 0.0659 -0.2318 0.075 Uiso 1 1 calc R . .
C16 C 0.4421(11) 0.1072(3) -0.2185(6) 0.077(3) Uani 1 1 d . . .
H16 H 0.4318 0.1137 -0.2859 0.093 Uiso 1 1 calc R . .
C17 C 0.3523(10) 0.1250(3) -0.1505(6) 0.061(2) Uani 1 1 d . . .
H17 H 0.2762 0.1421 -0.1722 0.073 Uiso 1 1 calc R . .
C18 C 0.3753(9) 0.1174(2) -0.0490(6) 0.040(2) Uani 1 1 d . . .
C19 C 0.2823(8) 0.1363(2) 0.0260(5) 0.045(2) Uani 1 1 d . . .
H19A H 0.2313 0.1148 0.0609 0.054 Uiso 1 1 calc R . .
H19B H 0.2084 0.1529 -0.0083 0.054 Uiso 1 1 calc R . .
C20 C 0.3655(8) 0.1631(2) 0.1039(5) 0.0351(18) Uani 1 1 d . . .
H20 H 0.4463 0.1767 0.0705 0.042 Uiso 1 1 calc R . .
C21 C 0.2703(8) 0.1951(2) 0.1477(6) 0.0385(19) Uani 1 1 d . . .
C22 C 0.2335(9) 0.2316(2) 0.0968(6) 0.052(2) Uani 1 1 d . . .
C23 C 0.1468(10) 0.2611(2) 0.1384(8) 0.064(3) Uani 1 1 d . . .
H23 H 0.1250 0.2848 0.1029 0.077 Uiso 1 1 calc R . .
C24 C 0.0929(10) 0.2557(3) 0.2313(8) 0.067(3) Uani 1 1 d . . .
H24 H 0.0340 0.2756 0.2593 0.081 Uiso 1 1 calc R . .
C25 C 0.1265(9) 0.2206(3) 0.2833(7) 0.058(2) Uani 1 1 d . . .
H25 H 0.0906 0.2169 0.3469 0.070 Uiso 1 1 calc R . .
C26 C 0.2119(8) 0.1914(2) 0.2423(6) 0.045(2) Uani 1 1 d . . .
H26 H 0.2323 0.1679 0.2791 0.054 Uiso 1 1 calc R . .
C27 C 0.6259(9) 0.0324(2) 0.1280(6) 0.046(2) Uani 1 1 d . . .
C28 C 0.3628(10) 0.0466(2) 0.1551(6) 0.051(2) Uani 1 1 d . . .
C29 C 0.7827(9) 0.1552(2) 0.3516(6) 0.042(2) Uani 1 1 d . . .
C30 C 0.5171(9) 0.1722(2) 0.3789(6) 0.044(2) Uani 1 1 d . . .
C31 C 0.3636(13) 0.0895(3) 0.3493(7) 0.065(3) Uani 1 1 d . . .
C32 C 0.7747(11) 0.0666(2) 0.3153(6) 0.053(2) Uani 1 1 d . . .
C33 C 0.6133(11) 0.0905(2) 0.4846(7) 0.063(3) Uani 1 1 d . . .
C34 C 0.5364(11) 0.0174(3) 0.3674(6) 0.066(3) Uani 1 1 d . . .
C35 C 0.064(12) 0.058(3) 0.535(8) 0.16(3) Uani 0.59(3) 1 d P A 1
H35A H 0.1436 0.0415 0.5106 0.193 Uiso 0.59(3) 1 calc PR A 1
H35B H 0.0005 0.0657 0.4789 0.193 Uiso 0.59(3) 1 calc PR A 1
C35' C -0.002(17) 0.073(5) 0.555(12) 0.17(4) Uani 0.41(3) 1 d P A 2
H35C H 0.0012 0.0732 0.4827 0.198 Uiso 0.41(3) 1 calc PR A 2
H35D H -0.0456 0.0987 0.5769 0.198 Uiso 0.41(3) 1 calc PR A 2

loop_
_atom_site_aniso_label
_atom_site_aniso_U_11
_atom_site_aniso_U_22
_atom_site_aniso_U_33
_atom_site_aniso_U_23
_atom_site_aniso_U_13
_atom_site_aniso_U_12
Ru1 0.0405(4) 0.0296(3) 0.0326(4) -0.0005(3) 0.0077(3) -0.0082(3)
Ru2 0.0373(4) 0.0281(3) 0.0296(3) -0.0007(3) 0.0066(3) -0.0043(3)
Ru3 0.0631(5) 0.0368(4) 0.0337(4) 0.0061(3) 0.0086(3) -0.0084(3)
Br1 0.0772(8) 0.0704(6) 0.0572(6) 0.0236(5) 0.0222(5) 0.0104(5)
Br2 0.1050(10) 0.0766(7) 0.0771(7) 0.0346(6) 0.0082(7) 0.0083(6)
Cl1 0.239(12) 0.155(13) 0.101(6) -0.039(7) 0.031(6) -0.063(9)
Cl2 0.31(3) 0.121(8) 0.145(10) -0.021(7) -0.020(15) -0.028(12)
Cl1' 0.116(13) 0.23(2) 0.16(2) -0.012(13) -0.012(11) 0.025(11)
Cl2' 0.162(13) 0.27(4) 0.127(11) -0.005(13) -0.005(9) -0.015(14)
N1 0.037(4) 0.027(3) 0.037(4) -0.002(3) 0.008(3) -0.002(3)
N2 0.041(4) 0.036(3) 0.035(4) -0.006(3) 0.003(3) -0.005(3)
O1 0.031(3) 0.034(3) 0.031(3) 0.002(2) 0.014(2) -0.005(2)
O2 0.029(3) 0.033(3) 0.032(3) -0.001(2) 0.007(2) -0.002(2)
O3 0.079(5) 0.035(3) 0.118(6) -0.006(4) 0.019(4) 0.005(3)
O4 0.066(5) 0.078(4) 0.087(5) 0.010(4) -0.003(4) -0.036(4)
O5 0.065(5) 0.076(4) 0.077(5) 0.008(4) -0.027(4) -0.008(4)
O6 0.084(5) 0.069(4) 0.045(4) -0.019(3) 0.023(3) 0.000(3)
O7 0.074(6) 0.102(5) 0.099(6) 0.008(4) 0.036(5) -0.020(5)
O8 0.070(5) 0.101(5) 0.065(4) 0.015(4) 0.009(4) 0.026(4)
O9 0.150(7) 0.097(5) 0.040(4) -0.015(4) 0.007(4) -0.024(5)
O10 0.218(9) 0.038(4) 0.084(5) 0.011(4) 0.028(5) -0.027(5)
C1 0.050(6) 0.029(4) 0.059(6) -0.009(4) 0.012(4) -0.008(4)
C2 0.066(7) 0.022(4) 0.078(6) -0.002(4) 0.021(5) 0.012(4)
C3 0.065(7) 0.043(5) 0.087(7) 0.022(5) 0.022(6) 0.002(5)
C4 0.054(6) 0.034(4) 0.061(6) 0.012(4) 0.020(5) 0.001(4)
C5 0.032(5) 0.029(4) 0.037(5) -0.006(4) 0.010(4) -0.010(4)
C6 0.029(5) 0.041(4) 0.049(5) -0.003(4) 0.011(4) -0.006(4)
C7 0.028(5) 0.031(4) 0.030(4) 0.008(3) 0.008(3) -0.004(3)
C8 0.023(5) 0.034(4) 0.038(5) -0.006(4) 0.010(4) -0.009(4)
C9 0.039(6) 0.049(5) 0.053(5) 0.004(4) 0.009(4) 0.002(4)
C10 0.067(7) 0.069(6) 0.052(6) -0.001(5) 0.017(5) 0.010(6)
C11 0.069(8) 0.077(7) 0.076(8) -0.034(6) 0.022(6) 0.011(6)
C12 0.037(6) 0.036(5) 0.081(7) -0.017(5) 0.007(5) 0.001(4)
C13 0.030(5) 0.041(4) 0.049(5) 0.002(4) 0.000(4) -0.008(4)
C14 0.042(6) 0.050(5) 0.046(5) -0.015(4) 0.013(4) -0.014(4)
C15 0.070(7) 0.079(7) 0.039(6) -0.018(5) 0.016(5) -0.007(6)
C16 0.074(8) 0.123(9) 0.034(6) 0.007(6) -0.008(6) -0.014(7)
C17 0.055(7) 0.082(6) 0.045(6) 0.005(5) 0.000(5) 0.005(5)
C18 0.033(5) 0.050(5) 0.039(5) -0.003(4) 0.002(4) -0.015(4)
C19 0.039(5) 0.041(4) 0.053(5) 0.011(4) -0.012(4) -0.006(4)
C20 0.023(5) 0.047(5) 0.036(4) 0.000(4) 0.011(4) -0.005(4)
C21 0.026(5) 0.040(4) 0.049(5) 0.000(4) -0.005(4) -0.001(4)
C22 0.045(6) 0.048(5) 0.064(6) 0.001(5) -0.006(5) -0.011(4)
C23 0.052(7) 0.041(5) 0.099(8) -0.001(6) -0.005(6) 0.015(5)
C24 0.042(7) 0.066(7) 0.093(8) -0.033(6) -0.007(6) 0.006(5)
C25 0.028(6) 0.085(7) 0.063(6) -0.033(6) 0.008(5) -0.004(5)
C26 0.031(5) 0.062(5) 0.044(5) 0.002(4) 0.006(4) -0.015(4)
C27 0.047(6) 0.037(5) 0.055(5) 0.001(4) 0.018(4) -0.017(4)
C28 0.065(7) 0.040(5) 0.050(5) -0.004(4) 0.000(5) -0.003(5)
C29 0.055(6) 0.030(4) 0.041(5) -0.004(4) 0.011(4) -0.011(4)
C30 0.053(6) 0.040(5) 0.039(5) 0.005(4) 0.004(4) -0.011(4)
C31 0.092(9) 0.056(6) 0.049(6) 0.013(5) 0.013(6) -0.037(7)
C32 0.077(8) 0.036(5) 0.045(5) 0.005(4) 0.006(5) 0.012(5)
C33 0.095(8) 0.049(5) 0.044(6) 0.008(5) 0.003(6) -0.008(5)
C34 0.104(8) 0.053(5) 0.041(5) 0.006(5) 0.005(5) -0.015(6)
C35 0.18(9) 0.20(8) 0.10(4) 0.02(5) -0.01(4) -0.05(5)
C35' 0.19(13) 0.19(11) 0.11(7) 0.01(6) -0.02(7) -0.03(7)

loop_
_atom_type_symbol
_atom_type_description
_atom_type_scat_dispersion_real
_atom_type_scat_dispersion_imag
_atom_type_scat_source
C C 0.0033 0.0016 'International Tables Vol C Tables 4.2.6.8 and 6.1.1.4'
H H 0.0000 0.0000 'International Tables Vol C Tables 4.2.6.8 and 6.1.1.4'
N N 0.0061 0.0033 'International Tables Vol C Tables 4.2.6.8 and 6.1.1.4'
O O 0.0106 0.0060 'International Tables Vol C Tables 4.2.6.8 and 6.1.1.4'
Cl Cl 0.1484 0.1585 'International Tables Vol C Tables 4.2.6.8 and 6.1.1.4'
Br Br -0.2901 2.4595 'International Tables Vol C Tables 4.2.6.8 and 6.1.1.4'
Ru Ru -1.2594 0.8363 'International Tables Vol C Tables 4.2.6.8 and 6.1.1.4'

loop_
_geom_angle_atom_site_label_1
_geom_angle_atom_site_label_2
_geom_angle_atom_site_label_3
_geom_angle
C27 Ru1 C28 85.2(3)
C27 Ru1 O2 171.0(3)
C28 Ru1 O2 100.0(3)
C27 Ru1 O1 97.2(3)
C28 Ru1 O1 172.0(3)
O2 Ru1 O1 76.61(16)
C27 Ru1 N2 96.8(3)
C28 Ru1 N2 94.9(3)
O2 Ru1 N2 90.01(19)
O1 Ru1 N2 92.36(18)
C27 Ru1 Ru3 89.6(2)
C28 Ru1 Ru3 89.0(2)
O2 Ru1 Ru3 83.23(12)
O1 Ru1 Ru3 83.43(11)
N2 Ru1 Ru3 172.69(15)
C27 Ru1 Ru2 126.5(2)
C28 Ru1 Ru2 128.4(2)
O2 Ru1 Ru2 44.62(11)
O1 Ru1 Ru2 44.45(11)
N2 Ru1 Ru2 116.21(14)
Ru3 Ru1 Ru2 56.763(19)
C30 Ru2 C29 87.1(3)
C30 Ru2 O1 170.7(2)
C29 Ru2 O1 96.7(3)
C30 Ru2 O2 98.0(3)
C29 Ru2 O2 169.3(2)
O1 Ru2 O2 76.92(16)
C30 Ru2 N1 97.3(3)
C29 Ru2 N1 95.8(3)
O1 Ru2 N1 90.78(19)
O2 Ru2 N1 92.82(18)
C30 Ru2 Ru3 87.8(2)
C29 Ru2 Ru3 87.6(2)
O1 Ru2 Ru3 83.87(11)
O2 Ru2 Ru3 83.26(11)
N1 Ru2 Ru3 173.96(14)
C30 Ru2 Ru1 126.3(2)
C29 Ru2 Ru1 125.2(2)
O1 Ru2 Ru1 44.95(11)
O2 Ru2 Ru1 44.50(11)
N1 Ru2 Ru1 117.16(14)
Ru3 Ru2 Ru1 56.91(2)
C33 Ru3 C34 100.2(3)
C33 Ru3 C32 95.6(4)
C34 Ru3 C32 93.6(4)
C33 Ru3 C31 95.4(4)
C34 Ru3 C31 94.5(4)
C32 Ru3 C31 164.9(3)
C33 Ru3 Ru2 94.2(2)
C34 Ru3 Ru2 165.6(2)
C32 Ru3 Ru2 83.7(2)
C31 Ru3 Ru2 85.3(2)
C33 Ru3 Ru1 160.5(2)
C34 Ru3 Ru1 99.3(2)
C32 Ru3 Ru1 84.2(2)
C31 Ru3 Ru1 81.9(3)
Ru2 Ru3 Ru1 66.33(2)
C1 N1 C5 116.1(6)
C1 N1 Ru2 121.8(5)
C5 N1 Ru2 122.0(5)
C18 N2 C14 118.4(7)
C18 N2 Ru1 121.7(5)
C14 N2 Ru1 120.0(5)
C7 O1 Ru2 119.9(4)
C7 O1 Ru1 124.1(4)
Ru2 O1 Ru1 90.59(16)
C20 O2 Ru1 121.3(4)
C20 O2 Ru2 124.4(4)
Ru1 O2 Ru2 90.88(17)
N1 C1 C2 125.1(7)
N1 C1 H1 117.5
C2 C1 H1 117.5
C1 C2 C3 117.9(8)
C1 C2 H2 121.1
C3 C2 H2 121.1
C4 C3 C2 117.9(7)
C4 C3 H3 121.1
C2 C3 H3 121.1
C5 C4 C3 121.0(8)
C5 C4 H4 119.5
C3 C4 H4 119.5
N1 C5 C4 122.0(7)
N1 C5 C6 117.8(6)
C4 C5 C6 120.2(7)
C7 C6 C5 114.8(6)
C7 C6 H6A 108.6
C5 C6 H6A 108.6
C7 C6 H6B 108.6
C5 C6 H6B 108.6
H6A C6 H6B 107.5
O1 C7 C6 111.6(5)
O1 C7 C8 111.8(5)
C6 C7 C8 110.3(6)
O1 C7 H7 107.7
C6 C7 H7 107.7
C8 C7 H7 107.7
C9 C8 C13 116.4(7)
C9 C8 C7 122.8(7)
C13 C8 C7 120.8(6)
C10 C9 C8 122.8(7)
C10 C9 Br1 117.0(6)
C8 C9 Br1 120.1(6)
C9 C10 C11 119.6(8)
C9 C10 H10 120.2
C11 C10 H10 120.2
C10 C11 C12 119.8(9)
C10 C11 H11 120.1
C12 C11 H11 120.1
C13 C12 C11 119.9(8)
C13 C12 H12 120.1
C11 C12 H12 120.1
C12 C13 C8 121.4(7)
C12 C13 H13 119.3
C8 C13 H13 119.3
N2 C14 C15 123.3(8)
N2 C14 H14 118.3
C15 C14 H14 118.3
C16 C15 C14 118.0(9)
C16 C15 H15 121.0
C14 C15 H15 121.0
C15 C16 C17 119.6(9)
C15 C16 H16 120.2
C17 C16 H16 120.2
C16 C17 C18 119.7(8)
C16 C17 H17 120.1
C18 C17 H17 120.1
N2 C18 C17 120.7(8)
N2 C18 C19 118.0(7)
C17 C18 C19 121.2(8)
C18 C19 C20 114.9(6)
C18 C19 H19A 108.5
C20 C19 H19A 108.5
C18 C19 H19B 108.5
C20 C19 H19B 108.5
H19A C19 H19B 107.5
O2 C20 C21 111.2(5)
O2 C20 C19 108.4(5)
C21 C20 C19 112.8(6)
O2 C20 H20 108.1
C21 C20 H20 108.1
C19 C20 H20 108.1
C26 C21 C22 114.9(8)
C26 C21 C20 122.6(7)
C22 C21 C20 122.5(7)
C23 C22 C21 122.0(8)
C23 C22 Br2 118.8(7)
C21 C22 Br2 119.2(6)
C24 C23 C22 120.4(9)
C24 C23 H23 119.8
C22 C23 H23 119.8
C23 C24 C25 119.3(9)
C23 C24 H24 120.3
C25 C24 H24 120.3
C26 C25 C24 120.4(9)
C26 C25 H25 119.8
C24 C25 H25 119.8
C25 C26 C21 123.0(8)
C25 C26 H26 118.5
C21 C26 H26 118.5
O3 C27 Ru1 179.1(7)
O4 C28 Ru1 177.5(8)
O5 C29 Ru2 178.5(7)
O6 C30 Ru2 177.8(7)
O7 C31 Ru3 176.2(9)
O8 C32 Ru3 178.5(8)
O9 C33 Ru3 177.3(9)
O10 C34 Ru3 178.4(9)
Cl1 C35 Cl2 110(5)
Cl1 C35 H35A 109.7
Cl2 C35 H35A 109.7
Cl1 C35 H35B 109.7
Cl2 C35 H35B 109.7
H35A C35 H35B 108.2
Cl2' C35' Cl1' 103(8)
Cl2' C35' H35C 111.3
Cl1' C35' H35C 111.3
Cl2' C35' H35D 111.3
Cl1' C35' H35D 111.3
H35C C35' H35D 109.2

loop_
_geom_bond_atom_site_label_1
_geom_bond_atom_site_label_2
_geom_bond_distance
Ru1 C27 1.826(8)
Ru1 C28 1.829(9)
Ru1 O2 2.133(4)
Ru1 O1 2.151(4)
Ru1 N2 2.206(6)
Ru1 Ru3 2.7840(9)
Ru1 Ru2 3.0435(8)
Ru2 C30 1.822(9)
Ru2 C29 1.833(9)
Ru2 O1 2.132(4)
Ru2 O2 2.138(4)
Ru2 N1 2.206(5)
Ru2 Ru3 2.7795(8)
Ru3 C33 1.911(9)
Ru3 C34 1.920(9)
Ru3 C32 1.932(10)
Ru3 C31 1.956(12)
Br1 C9 1.905(7)
Br2 C22 1.905(9)
Cl1 C35 1.74(12)
Cl2 C35 1.75(10)
Cl1' C35' 1.75(18)
Cl2' C35' 1.72(16)
N1 C1 1.332(8)
N1 C5 1.344(8)
N2 C18 1.338(9)
N2 C14 1.348(8)
O1 C7 1.400(7)
O2 C20 1.427(7)
O3 C27 1.156(8)
O4 C28 1.157(9)
O5 C29 1.148(8)
O6 C30 1.154(8)
O7 C31 1.112(11)
O8 C32 1.132(9)
O9 C33 1.140(8)
O10 C34 1.135(8)
C1 C2 1.365(9)
C1 H1 0.9300
C2 C3 1.374(11)
C2 H2 0.9300
C3 C4 1.368(10)
C3 H3 0.9300
C4 C5 1.360(8)
C4 H4 0.9300
C5 C6 1.510(9)
C6 C7 1.509(8)
C6 H6A 0.9700
C6 H6B 0.9700
C7 C8 1.517(9)
C7 H7 0.9800
C8 C9 1.384(9)
C8 C13 1.394(9)
C9 C10 1.363(10)
C10 C11 1.368(11)
C10 H10 0.9300
C11 C12 1.379(11)
C11 H11 0.9300
C12 C13 1.376(9)
C12 H12 0.9300
C13 H13 0.9300
C14 C15 1.373(10)
C14 H14 0.9300
C15 C16 1.365(11)
C15 H15 0.9300
C16 C17 1.372(11)
C16 H16 0.9300
C17 C18 1.391(10)
C17 H17 0.9300
C18 C19 1.470(10)
C19 C20 1.544(9)
C19 H19A 0.9700
C19 H19B 0.9700
C20 C21 1.491(9)
C20 H20 0.9800
C21 C26 1.393(9)
C21 C22 1.412(10)
C22 C23 1.378(11)
C23 C24 1.362(11)
C23 H23 0.9300
C24 C25 1.374(11)
C24 H24 0.9300
C25 C26 1.360(10)
C25 H25 0.9300
C26 H26 0.9300
C35 H35A 0.9700
C35 H35B 0.9700
C35' H35C 0.9700
C35' H35D 0.9700

loop_
_geom_torsion_atom_site_label_1
_geom_torsion_atom_site_label_2
_geom_torsion_atom_site_label_3
_geom_torsion_atom_site_label_4
_geom_torsion
C27 Ru1 Ru2 C30 -117.9(4)
C28 Ru1 Ru2 C30 -0.8(4)
O2 Ru1 Ru2 C30 60.0(3)
O1 Ru1 Ru2 C30 -175.8(3)
N2 Ru1 Ru2 C30 120.0(3)
Ru3 Ru1 Ru2 C30 -57.6(3)
C27 Ru1 Ru2 C29 -1.8(4)
C28 Ru1 Ru2 C29 115.4(4)
O2 Ru1 Ru2 C29 176.1(3)
O1 Ru1 Ru2 C29 -59.7(3)
N2 Ru1 Ru2 C29 -123.8(3)
Ru3 Ru1 Ru2 C29 58.5(3)
C27 Ru1 Ru2 O1 57.9(3)
C28 Ru1 Ru2 O1 175.1(4)
O2 Ru1 Ru2 O1 -124.2(2)
N2 Ru1 Ru2 O1 -64.1(2)
Ru3 Ru1 Ru2 O1 118.20(16)
C27 Ru1 Ru2 O2 -177.9(3)
C28 Ru1 Ru2 O2 -60.7(4)
O1 Ru1 Ru2 O2 124.2(2)
N2 Ru1 Ru2 O2 60.1(3)
Ru3 Ru1 Ru2 O2 -117.60(17)
C27 Ru1 Ru2 N1 118.4(3)
C28 Ru1 Ru2 N1 -124.4(4)
O2 Ru1 Ru2 N1 -63.7(2)
O1 Ru1 Ru2 N1 60.5(2)
N2 Ru1 Ru2 N1 -3.6(3)
Ru3 Ru1 Ru2 N1 178.71(18)
C27 Ru1 Ru2 Ru3 -60.3(3)
C28 Ru1 Ru2 Ru3 56.9(3)
O2 Ru1 Ru2 Ru3 117.60(17)
O1 Ru1 Ru2 Ru3 -118.20(16)
N2 Ru1 Ru2 Ru3 177.68(19)
C30 Ru2 Ru3 C33 -41.3(4)
C29 Ru2 Ru3 C33 45.8(4)
O1 Ru2 Ru3 C33 142.8(3)
O2 Ru2 Ru3 C33 -139.7(3)
N1 Ru2 Ru3 C33 170.6(15)
Ru1 Ru2 Ru3 C33 -178.4(3)
C30 Ru2 Ru3 C34 143.4(12)
C29 Ru2 Ru3 C34 -129.4(12)
O1 Ru2 Ru3 C34 -32.4(12)
O2 Ru2 Ru3 C34 45.1(12)
N1 Ru2 Ru3 C34 -4.6(19)
Ru1 Ru2 Ru3 C34 6.4(12)
C30 Ru2 Ru3 C32 -136.5(3)
C29 Ru2 Ru3 C32 -49.4(3)
O1 Ru2 Ru3 C32 47.6(3)
O2 Ru2 Ru3 C32 125.1(3)
N1 Ru2 Ru3 C32 75.4(15)
Ru1 Ru2 Ru3 C32 86.4(2)
C30 Ru2 Ru3 C31 53.8(4)
C29 Ru2 Ru3 C31 141.0(4)
O1 Ru2 Ru3 C31 -122.0(3)
O2 Ru2 Ru3 C31 -44.5(3)
N1 Ru2 Ru3 C31 -94.3(15)
Ru1 Ru2 Ru3 C31 -83.2(3)
C30 Ru2 Ru3 Ru1 137.1(2)
C29 Ru2 Ru3 Ru1 -135.8(2)
O1 Ru2 Ru3 Ru1 -38.78(12)
O2 Ru2 Ru3 Ru1 38.71(12)
N1 Ru2 Ru3 Ru1 -11.0(15)
C27 Ru1 Ru3 C33 140.6(9)
C28 Ru1 Ru3 C33 -134.2(9)
O2 Ru1 Ru3 C33 -34.0(9)
O1 Ru1 Ru3 C33 43.3(9)
N2 Ru1 Ru3 C33 -11.7(16)
Ru2 Ru1 Ru3 C33 4.9(9)
C27 Ru1 Ru3 C34 -42.6(4)
C28 Ru1 Ru3 C34 42.6(4)
O2 Ru1 Ru3 C34 142.8(3)
O1 Ru1 Ru3 C34 -140.0(3)
N2 Ru1 Ru3 C34 165.0(13)
Ru2 Ru1 Ru3 C34 -178.4(3)
C27 Ru1 Ru3 C32 50.1(3)
C28 Ru1 Ru3 C32 135.3(3)
O2 Ru1 Ru3 C32 -124.5(3)
O1 Ru1 Ru3 C32 -47.3(3)
N2 Ru1 Ru3 C32 -102.3(13)
Ru2 Ru1 Ru3 C32 -85.7(2)
C27 Ru1 Ru3 C31 -135.9(3)
C28 Ru1 Ru3 C31 -50.7(4)
O2 Ru1 Ru3 C31 49.5(3)
O1 Ru1 Ru3 C31 126.8(3)
N2 Ru1 Ru3 C31 71.7(13)
Ru2 Ru1 Ru3 C31 88.3(3)
C27 Ru1 Ru3 Ru2 135.7(2)
C28 Ru1 Ru3 Ru2 -139.0(2)
O2 Ru1 Ru3 Ru2 -38.81(12)
O1 Ru1 Ru3 Ru2 38.41(11)
N2 Ru1 Ru3 Ru2 -16.6(13)
C30 Ru2 N1 C1 -19.2(6)
C29 Ru2 N1 C1 -107.0(6)
O1 Ru2 N1 C1 156.2(5)
O2 Ru2 N1 C1 79.2(5)
Ru3 Ru2 N1 C1 128.6(13)
Ru1 Ru2 N1 C1 118.2(5)
C30 Ru2 N1 C5 160.8(6)
C29 Ru2 N1 C5 73.1(6)
O1 Ru2 N1 C5 -23.8(5)
O2 Ru2 N1 C5 -100.7(5)
Ru3 Ru2 N1 C5 -51.4(18)
Ru1 Ru2 N1 C5 -61.7(5)
C27 Ru1 N2 C18 160.2(5)
C28 Ru1 N2 C18 74.4(6)
O2 Ru1 N2 C18 -25.6(5)
O1 Ru1 N2 C18 -102.2(5)
Ru3 Ru1 N2 C18 -47.7(16)
Ru2 Ru1 N2 C18 -63.1(5)
C27 Ru1 N2 C14 -18.7(6)
C28 Ru1 N2 C14 -104.5(6)
O2 Ru1 N2 C14 155.4(5)
O1 Ru1 N2 C14 78.8(5)
Ru3 Ru1 N2 C14 133.4(11)
Ru2 Ru1 N2 C14 117.9(5)
C30 Ru2 O1 C7 152.0(16)
C29 Ru2 O1 C7 -94.5(5)
O2 Ru2 O1 C7 94.2(4)
N1 Ru2 O1 C7 1.5(5)
Ru3 Ru2 O1 C7 178.7(4)
Ru1 Ru2 O1 C7 130.7(5)
C30 Ru2 O1 Ru1 21.3(17)
C29 Ru2 O1 Ru1 134.8(2)
O2 Ru2 O1 Ru1 -36.52(15)
N1 Ru2 O1 Ru1 -129.24(18)
Ru3 Ru2 O1 Ru1 47.95(11)
C27 Ru1 O1 C7 95.8(5)
C28 Ru1 O1 C7 -156.5(19)
O2 Ru1 O1 C7 -90.8(4)
N2 Ru1 O1 C7 -1.4(5)
Ru3 Ru1 O1 C7 -175.4(4)
Ru2 Ru1 O1 C7 -127.5(5)
C27 Ru1 O1 Ru2 -136.7(3)
C28 Ru1 O1 Ru2 -29(2)
O2 Ru1 O1 Ru2 36.67(15)
N2 Ru1 O1 Ru2 126.11(19)
Ru3 Ru1 O1 Ru2 -47.91(11)
C27 Ru1 O2 C20 142.9(16)
C28 Ru1 O2 C20 -91.8(5)
O1 Ru1 O2 C20 95.6(4)
N2 Ru1 O2 C20 3.2(5)
Ru3 Ru1 O2 C20 -179.6(4)
Ru2 Ru1 O2 C20 132.1(5)
C27 Ru1 O2 Ru2 10.8(17)
C28 Ru1 O2 Ru2 136.1(3)
O1 Ru1 O2 Ru2 -36.54(15)
N2 Ru1 O2 Ru2 -128.96(19)
Ru3 Ru1 O2 Ru2 48.28(11)
C30 Ru2 O2 C20 95.0(5)
C29 Ru2 O2 C20 -147.1(14)
O1 Ru2 O2 C20 -93.0(5)
N1 Ru2 O2 C20 -2.8(5)
Ru3 Ru2 O2 C20 -178.2(5)
Ru1 Ru2 O2 C20 -129.8(5)
C30 Ru2 O2 Ru1 -135.2(2)
C29 Ru2 O2 Ru1 -17.3(15)
O1 Ru2 O2 Ru1 36.87(15)
N1 Ru2 O2 Ru1 127.01(19)
Ru3 Ru2 O2 Ru1 -48.38(11)
C5 N1 C1 C2 0.6(11)
Ru2 N1 C1 C2 -179.3(6)
N1 C1 C2 C3 1.4(13)
C1 C2 C3 C4 -2.1(13)
C2 C3 C4 C5 0.7(13)
C1 N1 C5 C4 -2.1(10)
Ru2 N1 C5 C4 177.9(5)
C1 N1 C5 C6 179.5(6)
Ru2 N1 C5 C6 -0.6(8)
C3 C4 C5 N1 1.4(12)
C3 C4 C5 C6 179.9(7)
N1 C5 C6 C7 56.4(9)
C4 C5 C6 C7 -122.1(7)
Ru2 O1 C7 C6 42.1(7)
Ru1 O1 C7 C6 155.8(4)
Ru2 O1 C7 C8 166.1(4)
Ru1 O1 C7 C8 -80.1(6)
C5 C6 C7 O1 -81.1(7)
C5 C6 C7 C8 154.1(6)
O1 C7 C8 C9 157.1(6)
C6 C7 C8 C9 -78.1(8)
O1 C7 C8 C13 -23.3(9)
C6 C7 C8 C13 101.5(7)
C13 C8 C9 C10 2.2(11)
C7 C8 C9 C10 -178.3(7)
C13 C8 C9 Br1 -178.6(5)
C7 C8 C9 Br1 1.0(10)
C8 C9 C10 C11 -1.0(13)
Br1 C9 C10 C11 179.7(7)
C9 C10 C11 C12 -1.6(14)
C10 C11 C12 C13 2.9(13)
C11 C12 C13 C8 -1.7(11)
C9 C8 C13 C12 -0.8(10)
C7 C8 C13 C12 179.6(6)
C18 N2 C14 C15 0.4(11)
Ru1 N2 C14 C15 179.4(6)
N2 C14 C15 C16 3.0(12)
C14 C15 C16 C17 -5.4(14)
C15 C16 C17 C18 4.6(14)
C14 N2 C18 C17 -1.3(10)
Ru1 N2 C18 C17 179.7(6)
C14 N2 C18 C19 178.2(6)
Ru1 N2 C18 C19 -0.7(9)
C16 C17 C18 N2 -1.1(12)
C16 C17 C18 C19 179.3(8)
N2 C18 C19 C20 59.8(9)
C17 C18 C19 C20 -120.6(8)
Ru1 O2 C20 C21 164.2(4)
Ru2 O2 C20 C21 -79.8(6)
Ru1 O2 C20 C19 39.6(7)
Ru2 O2 C20 C19 155.6(4)
C18 C19 C20 O2 -81.8(7)
C18 C19 C20 C21 154.6(6)
O2 C20 C21 C26 -19.8(9)
C19 C20 C21 C26 102.2(8)
O2 C20 C21 C22 159.6(6)
C19 C20 C21 C22 -78.4(8)
C26 C21 C22 C23 0.2(11)
C20 C21 C22 C23 -179.3(7)
C26 C21 C22 Br2 -178.7(5)
C20 C21 C22 Br2 1.8(9)
C21 C22 C23 C24 -0.2(13)
Br2 C22 C23 C24 178.7(7)
C22 C23 C24 C25 0.3(14)
C23 C24 C25 C26 -0.4(13)
C24 C25 C26 C21 0.4(12)
C22 C21 C26 C25 -0.3(11)
C20 C21 C26 C25 179.2(7)
C28 Ru1 C27 O3 -11(53)
O2 Ru1 C27 O3 115(53)
O1 Ru1 C27 O3 161(53)
N2 Ru1 C27 O3 -106(53)
Ru3 Ru1 C27 O3 78(53)
Ru2 Ru1 C27 O3 124(53)
C27 Ru1 C28 O4 59(18)
O2 Ru1 C28 O4 -113(18)
O1 Ru1 C28 O4 -49(19)
N2 Ru1 C28 O4 156(18)
Ru3 Ru1 C28 O4 -30(18)
Ru2 Ru1 C28 O4 -75(18)
C30 Ru2 C29 O5 99(29)
O1 Ru2 C29 O5 -73(29)
O2 Ru2 C29 O5 -20(30)
N1 Ru2 C29 O5 -164(29)
Ru3 Ru2 C29 O5 11(29)
Ru1 Ru2 C29 O5 -35(29)
C29 Ru2 C30 O6 -83(20)
O1 Ru2 C30 O6 31(21)
O2 Ru2 C30 O6 88(20)
N1 Ru2 C30 O6 -178(100)
Ru3 Ru2 C30 O6 5(20)
Ru1 Ru2 C30 O6 50(20)
C33 Ru3 C31 O7 -71(16)
C34 Ru3 C31 O7 29(16)
C32 Ru3 C31 O7 151(15)
Ru2 Ru3 C31 O7 -165(16)
Ru1 Ru3 C31 O7 128(16)
C33 Ru3 C32 O8 81(36)
C34 Ru3 C32 O8 -19(36)
C31 Ru3 C32 O8 -142(36)
Ru2 Ru3 C32 O8 175(100)
Ru1 Ru3 C32 O8 -118(36)
C34 Ru3 C33 O9 -125(18)
C32 Ru3 C33 O9 140(18)
C31 Ru3 C33 O9 -30(18)
Ru2 Ru3 C33 O9 56(18)
Ru1 Ru3 C33 O9 52(19)
C33 Ru3 C34 O10 45(34)
C32 Ru3 C34 O10 141(34)
C31 Ru3 C34 O10 -51(34)
Ru2 Ru3 C34 O10 -140(33)
Ru1 Ru3 C34 O10 -134(34)
